data_2007730
loop_
_publ_author_name
'Rei\&s, Guido J.'

_publ_section_title
;
 Bis(diisopropylammonium) Hexafluorosilicate(IV)
;
_journal_issue 10
_journal_name_full 'Acta Crystallographica Section C'
_journal_page_first 1489
_journal_page_last 1491
_journal_paper_doi 10.1107/S010827019800609X
_journal_volume 54
_journal_year 1998
_chemical_formula_iupac '(C6 H16 N)2 [Si F6]'
_chemical_formula_moiety '2(C6 H16 N 1+) , Si F6 2-'
_chemical_formula_sum 'C12 H32 F6 N2 Si'
_chemical_formula_weight 346.49
_chemical_name_systematic
;
 Bis(diisopropylammonium) hexafluorosilicate(IV)
;
_space_group_IT_number 15
_symmetry_cell_setting monoclinic
_symmetry_space_group_name_Hall '-C 2yc'
_symmetry_space_group_name_H-M 'C 1 2/c 1'
_audit_creation_method SHELXL-97
_cell_angle_alpha 90.00
_cell_angle_beta 112.080(10)
_cell_angle_gamma 90.00
_cell_formula_units_Z 4
_cell_length_a 12.386(2)
_cell_length_b 11.732(2)
_cell_length_c 12.845(2)
_cell_measurement_reflns_used 50
_cell_measurement_temperature 173(2)
_cell_measurement_theta_max 26.9
_cell_measurement_theta_min 9.5
_cell_volume 1729.6(5)
_computing_cell_refinement XSCANS
_computing_data_collection 'XSCANS (Siemens, 1994)'
_computing_data_reduction XSCANS
_computing_molecular_graphics 'SHELXTL-Plus (Sheldrick, 1992)'
_computing_publication_material SHELXL97
_computing_structure_refinement 'SHELXL97 (Sheldrick, 1997b)'
_computing_structure_solution 'SHELXS97 (Sheldrick, 1997a)'
_diffrn_ambient_temperature 173(2)
_diffrn_measured_fraction_theta_full 0.472
_diffrn_measured_fraction_theta_max 0.472
_diffrn_measurement_device_type
;
Siemens P4 four-circle diffractometer equipped with an LT2 cooling
device
;
_diffrn_measurement_method \w
_diffrn_radiation_monochromator graphite
_diffrn_radiation_source 'fine-focus sealed tube'
_diffrn_radiation_type MoK\a
_diffrn_radiation_wavelength 0.71073
_diffrn_reflns_av_R_equivalents 0.023
_diffrn_reflns_av_sigmaI/netI 0.0311
_diffrn_reflns_limit_h_max 14
_diffrn_reflns_limit_h_min -1
_diffrn_reflns_limit_k_max 14
_diffrn_reflns_limit_k_min -14
_diffrn_reflns_limit_l_max 14
_diffrn_reflns_limit_l_min -15
_diffrn_reflns_number 3574
_diffrn_reflns_theta_full 25.09
_diffrn_reflns_theta_max 25.09
_diffrn_reflns_theta_min 4.74
_diffrn_standards_decay_% 0
_diffrn_standards_interval_count 100
_diffrn_standards_number 3
_exptl_absorpt_coefficient_mu 0.189
_exptl_absorpt_correction_type none
_exptl_crystal_colour colourless
_exptl_crystal_density_diffrn 1.331
_exptl_crystal_density_method 'not measured'
_exptl_crystal_description needle
_exptl_crystal_F_000 744
_exptl_crystal_size_max 0.30
_exptl_crystal_size_mid 0.14
_exptl_crystal_size_min 0.10
_refine_diff_density_max 0.200
_refine_diff_density_min -0.237
_refine_ls_extinction_coef 0.0045(9)
_refine_ls_extinction_method SHELXL97
_refine_ls_goodness_of_fit_ref 1.036
_refine_ls_hydrogen_treatment 'H atoms: see below'
_refine_ls_matrix_type full
_refine_ls_number_parameters 133
_refine_ls_number_reflns 1534
_refine_ls_number_restraints 0
_refine_ls_restrained_S_all 1.036
_refine_ls_R_factor_all 0.042
_refine_ls_R_factor_gt 0.030
_refine_ls_shift/su_max 0.014
_refine_ls_shift/su_mean 0.002
_refine_ls_structure_factor_coef Fsqd
_refine_ls_weighting_details 'w = 1/[\s^2^(Fo^2^)+(0.0341P)^2^+0.7508P] where P = (Fo^2^+2Fc^2^)/3'
_refine_ls_weighting_scheme calc
_refine_ls_wR_factor_ref 0.076
_reflns_number_gt 1238
_reflns_number_total 1534
_reflns_threshold_expression I>2\s(I)
_cod_data_source_file jz1289.cif
_cod_data_source_block jz1289
_cod_depositor_comments
;
The following automatic conversions were performed:

'_refine_ls_weighting_scheme' value 'calc w =
1/[\s^2^(Fo^2^)+(0.0341P)^2^+0.7508P] where P = (Fo^2^+2Fc^2^)/3' was
changed to 'calc'. New tag '_refine_ls_weighting_details' was
created. The value of the new tag was set to 'w =
1/[\s^2^(Fo^2^)+(0.0341P)^2^+0.7508P] where P = (Fo^2^+2Fc^2^)/3'.

Automatic conversion script
Id: cif_fix_values 3143 2015-03-26 13:38:13Z robertas 
;
_cod_original_sg_symbol_H-M 'C 2/c'
_cod_database_code 2007730

loop_
_symmetry_equiv_pos_as_xyz
'x, y, z'
'-x, y, -z+1/2'
'x+1/2, y+1/2, z'
'-x+1/2, y+1/2, -z+1/2'
'-x, -y, -z'
'x, -y, z-1/2'
'-x+1/2, -y+1/2, -z'
'x+1/2, -y+1/2, z-1/2'

loop_
_atom_site_label
_atom_site_fract_x
_atom_site_fract_y
_atom_site_fract_z
_atom_site_U_iso_or_equiv
_atom_site_adp_type
_atom_site_calc_flag
_atom_site_refinement_flags
_atom_site_occupancy
_atom_site_disorder_assembly
_atom_site_disorder_group
_atom_site_type_symbol
Si 0 0.11118(5) 0.7500 0.01745(17) Uani d S 1 . . Si
F1 -0.10199(8) 0.10890(9) 0.61689(7) 0.0349(3) Uani d . 1 . . F
F2 -0.10613(8) 0.10649(8) 0.80185(8) 0.0298(3) Uani d . 1 . . F
F3 0 -0.03325(10) 0.7500 0.0339(4) Uani d S 1 . . F
F4 0 0.25198(10) 0.7500 0.0346(4) Uani d S 1 . . F
N1 -0.12499(11) 0.12123(11) 0.39389(11) 0.0200(3) Uani d . 1 . . N
H11 -0.1079(16) 0.1110(15) 0.4673(17) 0.030(5) Uiso d . 1 . . H
H12 -0.0992(15) 0.0651(15) 0.3673(14) 0.021(4) Uiso d . 1 . . H
C1 -0.25626(13) 0.12055(14) 0.33279(13) 0.0235(4) Uani d . 1 . . C
H1 -0.2832(13) 0.1851(15) 0.3570(13) 0.020(3) Uiso d . 1 . . H
C2 -0.06096(14) 0.22713(14) 0.38319(13) 0.0248(4) Uani d . 1 . . C
H2 -0.0781(13) 0.2352(13) 0.3076(14) 0.020(3) Uiso d . 1 . . H
C11 -0.28673(15) 0.12586(14) 0.20735(13) 0.0298(4) Uani d G 1 . . C
H111 -0.2496 0.0640 0.1849 0.043(3) Uiso calc R 1 . . H
H112 -0.2603 0.1969 0.1884 0.043(3) Uiso calc R 1 . . H
H113 -0.3697 0.1200 0.1691 0.043(3) Uiso calc R 1 . . H
C12 -0.30476(15) 0.01477(15) 0.36762(14) 0.0306(4) Uani d G 1 . . C
H121 -0.2786 0.0121 0.4480 0.038(3) Uiso calc R 1 . . H
H122 -0.2780 -0.0518 0.3411 0.038(3) Uiso calc R 1 . . H
H123 -0.3883 0.0172 0.3358 0.038(3) Uiso calc R 1 . . H
C21 0.06877(14) 0.20688(15) 0.44522(13) 0.0296(4) Uani d G 1 . . C
H211 0.1113 0.2725 0.4373 0.039(3) Uiso calc R 1 . . H
H212 0.0923 0.1414 0.4141 0.039(3) Uiso calc R 1 . . H
H213 0.0846 0.1939 0.5234 0.039(3) Uiso calc R 1 . . H
C22 -0.10294(17) 0.32933(14) 0.42901(16) 0.0374(4) Uani d G 1 . . C
H221 -0.1837 0.3428 0.3847 0.047(3) Uiso calc R 1 . . H
H222 -0.0581 0.3951 0.4260 0.047(3) Uiso calc R 1 . . H
H223 -0.0937 0.3150 0.5055 0.047(3) Uiso calc R 1 . . H

loop_
_atom_site_aniso_label
_atom_site_aniso_U_11
_atom_site_aniso_U_22
_atom_site_aniso_U_33
_atom_site_aniso_U_12
_atom_site_aniso_U_13
_atom_site_aniso_U_23
Si 0.0193(3) 0.0182(3) 0.0159(3) 0.000 0.0078(2) 0.000
F1 0.0290(5) 0.0515(6) 0.0196(5) -0.0012(5) 0.0040(4) 0.0028(4)
F2 0.0286(5) 0.0353(5) 0.0331(5) -0.0061(4) 0.0202(4) -0.0042(4)
F3 0.0439(9) 0.0183(7) 0.0421(8) 0.000 0.0193(7) 0.000
F4 0.0288(7) 0.0194(7) 0.0599(9) 0.000 0.0214(7) 0.000
N1 0.0215(7) 0.0214(7) 0.0172(6) 0.0045(6) 0.0075(6) -0.0006(5)
C1 0.0194(8) 0.0242(8) 0.0262(8) 0.0048(7) 0.0078(6) -0.0031(6)
C2 0.0277(9) 0.0273(8) 0.0193(8) -0.0016(7) 0.0087(7) 0.0035(6)
C11 0.0264(8) 0.0334(9) 0.0253(8) 0.0050(7) 0.0047(7) 0.0016(7)
C12 0.0257(9) 0.0337(9) 0.0346(9) -0.0014(7) 0.0140(8) -0.0025(7)
C21 0.0269(9) 0.0359(9) 0.0258(8) -0.0043(7) 0.0098(7) -0.0042(7)
C22 0.0365(10) 0.0235(9) 0.0513(11) 0.0018(8) 0.0154(9) 0.0010(8)

loop_
_atom_type_symbol
_atom_type_description
_atom_type_scat_dispersion_real
_atom_type_scat_dispersion_imag
_atom_type_scat_source
C C 0.0033 0.0016 'International Tables Vol C Tables 4.2.6.8 and 6.1.1.4'
H H 0.0000 0.0000 'International Tables Vol C Tables 4.2.6.8 and 6.1.1.4'
N N 0.0061 0.0033 'International Tables Vol C Tables 4.2.6.8 and 6.1.1.4'
F F 0.0171 0.0103 'International Tables Vol C Tables 4.2.6.8 and 6.1.1.4'
Si Si 0.0817 0.0704 'International Tables Vol C Tables 4.2.6.8 and 6.1.1.4'

loop_
_geom_angle_atom_site_label_1
_geom_angle_atom_site_label_2
_geom_angle_atom_site_label_3
_geom_angle_site_symmetry_1
_geom_angle_site_symmetry_3
_geom_angle
_geom_angle_publ_flag
F1 Si F2 . . 90.11(5) y
F1 Si F3 . . 89.10(4) y
F1 Si F4 . . 90.90(4) y
F2 Si F3 . . 88.13(4) y
F2 Si F4 . . 91.87(4) ?
F4 Si F2 . 2_556 91.87(4) ?
F4 Si F3 . . 180.0 ?
F2 Si F3 2_556 . 88.13(4) ?
F2 Si F1 2_556 . 89.84(5) ?
F4 Si F1 . 2_556 90.90(4) ?
F2 Si F1 2_556 2_556 90.11(5) ?
F2 Si F1 . 2_556 89.84(5) ?
F3 Si F1 . 2_556 89.10(4) ?
F1 Si F1 . 2_556 178.19(8) y
F2 Si F2 . 2_556 176.25(7) y
C2 N1 C1 . . 117.09(12) y
C2 N1 H11 . . 106.5(11) ?
C1 N1 H11 . . 109.1(12) ?
C2 N1 H12 . . 108.0(11) ?
C1 N1 H12 . . 106.1(11) ?
H11 N1 H12 . . 110.0(16) ?
C11 C1 N1 . . 109.93(13) y
C11 C1 C12 . . 112.34(13) y
N1 C1 C12 . . 108.53(12) y
C11 C1 H1 . . 110.3(10) ?
N1 C1 H1 . . 105.8(10) ?
C12 C1 H1 . . 109.7(10) ?
N1 C2 C22 . . 110.40(13) y
N1 C2 C21 . . 108.18(12) y
C22 C2 C21 . . 111.74(14) y
N1 C2 H2 . . 105.2(10) ?
C22 C2 H2 . . 110.7(10) ?
C21 C2 H2 . . 110.4(10) ?
C1 C11 H111 . . 109.5 ?
C1 C11 H112 . . 109.5 ?
H111 C11 H112 . . 109.5 ?
C1 C11 H113 . . 109.5 ?
H111 C11 H113 . . 109.5 ?
H112 C11 H113 . . 109.5 ?
C1 C12 H121 . . 109.5 ?
C1 C12 H122 . . 109.5 ?
H121 C12 H122 . . 109.5 ?
C1 C12 H123 . . 109.5 ?
H121 C12 H123 . . 109.5 ?
H122 C12 H123 . . 109.5 ?
C2 C21 H211 . . 109.5 ?
C2 C21 H212 . . 109.5 ?
H211 C21 H212 . . 109.5 ?
C2 C21 H213 . . 109.5 ?
H211 C21 H213 . . 109.5 ?
H212 C21 H213 . . 109.5 ?
C2 C22 H221 . . 109.5 ?
C2 C22 H222 . . 109.5 ?
H221 C22 H222 . . 109.5 ?
C2 C22 H223 . . 109.5 ?
H221 C22 H223 . . 109.5 ?
H222 C22 H223 . . 109.5 ?

loop_
_geom_bond_atom_site_label_1
_geom_bond_atom_site_label_2
_geom_bond_site_symmetry_2
_geom_bond_distance
_geom_bond_publ_flag
Si F4 . 1.6519(13) y
Si F2 2_556 1.6830(9) ?
Si F2 . 1.6830(9) y
Si F3 . 1.6945(14) y
Si F1 . 1.7018(9) y
Si F1 2_556 1.7018(9) ?
N1 C2 . 1.508(2) y
N1 C1 . 1.517(2) y
N1 H11 . 0.89(2) ?
N1 H12 . 0.857(18) ?
C1 C11 . 1.512(2) ?
C1 C12 . 1.518(2) ?
C1 H1 . 0.927(17) ?
C2 C22 . 1.511(2) ?
C2 C21 . 1.520(2) ?
C2 H2 . 0.917(16) ?
C11 H111 . 0.9600 ?
C11 H112 . 0.9600 ?
C11 H113 . 0.9600 ?
C12 H121 . 0.9600 ?
C12 H122 . 0.9600 ?
C12 H123 . 0.9600 ?
C21 H211 . 0.9600 ?
C21 H212 . 0.9600 ?
C21 H213 . 0.9600 ?
C22 H221 . 0.9600 ?
C22 H222 . 0.9600 ?
C22 H223 . 0.9600 ?

loop_
_geom_hbond_atom_site_label_D
_geom_hbond_atom_site_label_H
_geom_hbond_atom_site_label_A
_geom_hbond_site_symmetry_A
_geom_hbond_distance_DH
_geom_hbond_distance_HA
_geom_hbond_distance_DA
_geom_hbond_angle_DHA
N1 H11 F1 . 0.89(2) 1.89(2) 2.7737(17) 167.2(17)
N1 H12 F2 6 0.857(18) 2.171(18) 2.9661(16) 154.2(15)
N1 H12 F3 5_556 0.857(18) 2.304(18) 3.0049(14) 139.1(14)

loop_
_geom_torsion_atom_site_label_1
_geom_torsion_atom_site_label_2
_geom_torsion_atom_site_label_3
_geom_torsion_atom_site_label_4
_geom_torsion
_geom_torsion_publ_flag
C2 N1 C1 C11 64.74(17) y
C2 N1 C1 C12 -172.04(13) y
C1 N1 C2 C22 60.43(17) y
C1 N1 C2 C21 -177.02(13) y
